data_4301176
loop_
_publ_author_name
'Sen Wang'
'T. David Westmoreland'

_publ_section_title
;
Correlation of Relaxivity with Coordination Number in Six-, Seven-, and
Eight-Coordinate Mn(II) Complexes of Pendant-Arm Cyclen Derivatives
;
_journal_name_full 'Inorganic Chemistry'
_journal_page_first 719
_journal_page_last 727
_journal_paper_doi 10.1021/ic8003068
_journal_volume 48
_journal_year 2009
_chemical_formula_moiety 'C16 H32 Mn N8 O4, 2(H2 O), 2(Cl)'
_chemical_formula_sum 'C16 H36 Cl2 Mn N8 O6'
_chemical_formula_weight 562.37
_chemical_name_common Mn(DOTAM)Cl2.2H2O
_chemical_name_systematic
; 
 ? 
;
_space_group_IT_number 15
_symmetry_cell_setting monoclinic
_symmetry_space_group_name_Hall '-C 2yc'
_symmetry_space_group_name_H-M 'C 1 2/c 1'
_atom_sites_solution_hydrogens geom
_atom_sites_solution_primary direct
_atom_sites_solution_secondary 'difference Fourier synthesis'
_audit_creation_method SHELXL-97
_cell_angle_alpha 90.00
_cell_angle_beta 110.490(1)
_cell_angle_gamma 90.00
_cell_formula_units_Z 4
_cell_length_a 18.5798(15)
_cell_length_b 13.6006(11)
_cell_length_c 10.5800(8)
_cell_measurement_reflns_used 3508
_cell_measurement_temperature 173(2)
_cell_measurement_theta_max 27.46
_cell_measurement_theta_min 2.48
_cell_volume 2504.4(3)
_computing_cell_refinement 'Bruker SMART'
_computing_data_collection 'Bruker SMART'
_computing_data_reduction 'Bruker SAINT'
_computing_molecular_graphics 'Bruker SHELXTL'
_computing_publication_material 'Bruker SHELXTL'
_computing_structure_refinement SHELXL-97
_computing_structure_solution SIR92
_diffrn_ambient_temperature 173(2)
_diffrn_measured_fraction_theta_full 0.994
_diffrn_measured_fraction_theta_max 0.994
_diffrn_measurement_device_type 'Siemens CCD area detector'
_diffrn_measurement_method 'phi and omega scans'
_diffrn_radiation_monochromator graphite
_diffrn_radiation_source 'normal-focus sealed tube'
_diffrn_radiation_type MoK\a
_diffrn_radiation_wavelength 0.71073
_diffrn_reflns_av_R_equivalents 0.020
_diffrn_reflns_av_sigmaI/netI 0.0175
_diffrn_reflns_limit_h_max 24
_diffrn_reflns_limit_h_min -23
_diffrn_reflns_limit_k_max 17
_diffrn_reflns_limit_k_min -17
_diffrn_reflns_limit_l_max 13
_diffrn_reflns_limit_l_min -13
_diffrn_reflns_number 10845
_diffrn_reflns_theta_full 27.49
_diffrn_reflns_theta_max 27.49
_diffrn_reflns_theta_min 1.90
_diffrn_standards_decay_% 0
_diffrn_standards_number 0
_exptl_absorpt_coefficient_mu 0.788
_exptl_absorpt_correction_T_max 0.854
_exptl_absorpt_correction_T_min 0.705
_exptl_absorpt_correction_type multi-scan
_exptl_absorpt_process_details 'SADABS 2.03 (Sheldrick, 2000)'
_exptl_crystal_colour colourless
_exptl_crystal_density_diffrn 1.492
_exptl_crystal_density_meas ?
_exptl_crystal_density_method .
_exptl_crystal_description block
_exptl_crystal_F_000 1180
_exptl_crystal_size_max 0.46
_exptl_crystal_size_mid 0.38
_exptl_crystal_size_min 0.20
_refine_diff_density_max 0.385
_refine_diff_density_min -0.259
_refine_diff_density_rms 0.045
_refine_ls_extinction_method none
_refine_ls_goodness_of_fit_ref 1.047
_refine_ls_hydrogen_treatment mixed
_refine_ls_matrix_type full
_refine_ls_number_parameters 158
_refine_ls_number_reflns 2853
_refine_ls_number_restraints 0
_refine_ls_restrained_S_all 1.047
_refine_ls_R_factor_all 0.0296
_refine_ls_R_factor_gt 0.0255
_refine_ls_shift/su_max 0.001
_refine_ls_shift/su_mean 0.000
_refine_ls_structure_factor_coef Fsqd
_refine_ls_weighting_details 'calc w=1/[\s^2^(Fo^2^)+(0.0278P)^2^+2.535P] where P=(Fo^2^+2Fc^2^)/3'
_refine_ls_weighting_scheme calc
_refine_ls_wR_factor_gt 0.0629
_refine_ls_wR_factor_ref 0.0644
_reflns_number_gt 2568
_reflns_number_total 2853
_reflns_threshold_expression >2sigma(I)
_cod_data_source_file ic8003068_si_002_1.cif
_cod_data_source_block 01338
_cod_depositor_comments
;
The following automatic conversions were performed:
'_symmetry_cell_setting' value 'Monoclinic' changed to 'monoclinic'
according to '/home/saulius/struct/CIF-dictionaries/cif_core.dic'
dictionary named 'cif_core.dic' version 2.4.1 from 2010-06-29.

Automatic conversion script
Id: cif_fix_enum 1527 2010-12-29 10:47:43Z saulius 

The following automatic conversions were performed:

'_atom_sites_solution_primary' value 'direct methods' was changed to
'direct'.

'_atom_sites_solution_hydrogens' value 'placed geometrically' was
changed to 'geom'.

Automatic conversion script
Id: cif_fix_values 6452 2018-10-05 10:23:21Z andrius 
;
_cod_original_sg_symbol_H-M 'C 2/c'
_cod_database_code 4301176

loop_
_symmetry_equiv_pos_as_xyz
'x, y, z'
'-x, y, -z+1/2'
'x+1/2, y+1/2, z'
'-x+1/2, y+1/2, -z+1/2'
'-x, -y, -z'
'x, -y, z-1/2'
'-x+1/2, -y+1/2, -z'
'x+1/2, -y+1/2, z-1/2'

loop_
_atom_site_label
_atom_site_type_symbol
_atom_site_fract_x
_atom_site_fract_y
_atom_site_fract_z
_atom_site_U_iso_or_equiv
_atom_site_adp_type
_atom_site_occupancy
_atom_site_symmetry_multiplicity
_atom_site_calc_flag
_atom_site_refinement_flags
_atom_site_disorder_assembly
_atom_site_disorder_group
Mn1 Mn 0.5000 0.29170(2) 0.2500 0.01638(8) Uani 1 2 d S . .
N1 N 0.38985(7) 0.19829(8) 0.25796(11) 0.0196(2) Uani 1 1 d . . .
N2 N 0.54518(7) 0.19623(8) 0.45613(11) 0.0191(2) Uani 1 1 d . . .
O1 O 0.38844(6) 0.38347(7) 0.16786(10) 0.0231(2) Uani 1 1 d . . .
O2 O 0.49249(6) 0.38087(7) 0.43057(9) 0.0213(2) Uani 1 1 d . . .
N3 N 0.28415(7) 0.42936(10) 0.21489(14) 0.0311(3) Uani 1 1 d . . .
H3C H 0.2815 0.4864 0.1742 0.037 Uiso 1 1 calc R . .
H3D H 0.2502 0.4144 0.2526 0.037 Uiso 1 1 calc R . .
N4 N 0.55638(8) 0.42016(9) 0.64852(12) 0.0279(3) Uani 1 1 d . . .
H4C H 0.5323 0.4768 0.6407 0.034 Uiso 1 1 calc R . .
H4D H 0.5909 0.4030 0.7263 0.034 Uiso 1 1 calc R . .
C1 C 0.41562(8) 0.11898(10) 0.35991(14) 0.0225(3) Uani 1 1 d . . .
H1A H 0.4345 0.0627 0.3210 0.027 Uiso 1 1 calc R . .
H1B H 0.3715 0.0960 0.3841 0.027 Uiso 1 1 calc R . .
C2 C 0.47913(8) 0.15442(10) 0.48611(14) 0.0225(3) Uani 1 1 d . . .
H2A H 0.4582 0.2051 0.5309 0.027 Uiso 1 1 calc R . .
H2B H 0.4973 0.0987 0.5495 0.027 Uiso 1 1 calc R . .
C3 C 0.59751(8) 0.11797(10) 0.44402(14) 0.0222(3) Uani 1 1 d . . .
H3A H 0.5669 0.0630 0.3902 0.027 Uiso 1 1 calc R . .
H3B H 0.6275 0.0925 0.5349 0.027 Uiso 1 1 calc R . .
C4 C 0.34776(8) 0.15574(10) 0.12296(14) 0.0222(3) Uani 1 1 d . . .
H4A H 0.3139 0.2066 0.0649 0.027 Uiso 1 1 calc R . .
H4B H 0.3149 0.1010 0.1325 0.027 Uiso 1 1 calc R . .
C5 C 0.34036(8) 0.26980(10) 0.29321(15) 0.0230(3) Uani 1 1 d . . .
H5A H 0.3601 0.2814 0.3918 0.028 Uiso 1 1 calc R . .
H5B H 0.2875 0.2434 0.2676 0.028 Uiso 1 1 calc R . .
C6 C 0.33922(8) 0.36604(10) 0.21937(14) 0.0219(3) Uani 1 1 d . . .
C7 C 0.58549(8) 0.26578(10) 0.56443(13) 0.0225(3) Uani 1 1 d . . .
H7A H 0.6377 0.2786 0.5634 0.027 Uiso 1 1 calc R . .
H7B H 0.5905 0.2371 0.6531 0.027 Uiso 1 1 calc R . .
C8 C 0.54080(8) 0.36122(10) 0.54388(14) 0.0206(3) Uani 1 1 d . . .
Cl1 Cl 0.33428(2) 0.11507(3) 0.63173(4) 0.03117(10) Uani 1 1 d . . .
O1W O 0.31578(10) 0.34929(11) 0.61839(14) 0.0507(4) Uani 1 1 d . . .
H1W H 0.2796(14) 0.3614(17) 0.553(2) 0.052(7) Uiso 1 1 d . . .
H2W H 0.3262(14) 0.291(2) 0.618(3) 0.064(8) Uiso 1 1 d . . .

loop_
_atom_site_aniso_label
_atom_site_aniso_U_11
_atom_site_aniso_U_22
_atom_site_aniso_U_33
_atom_site_aniso_U_23
_atom_site_aniso_U_13
_atom_site_aniso_U_12
Mn1 0.01857(14) 0.01464(13) 0.01627(14) 0.000 0.00654(11) 0.000
N1 0.0224(6) 0.0173(5) 0.0202(5) 0.0012(4) 0.0087(4) 0.0003(4)
N2 0.0226(6) 0.0156(5) 0.0191(5) -0.0004(4) 0.0074(4) 0.0008(4)
O1 0.0244(5) 0.0217(5) 0.0246(5) 0.0027(4) 0.0105(4) 0.0017(4)
O2 0.0235(5) 0.0189(5) 0.0205(5) -0.0005(4) 0.0062(4) 0.0026(4)
N3 0.0283(7) 0.0275(6) 0.0422(8) 0.0076(6) 0.0182(6) 0.0073(5)
N4 0.0371(7) 0.0211(6) 0.0216(6) -0.0031(5) 0.0052(5) 0.0053(5)
C1 0.0275(7) 0.0175(6) 0.0245(7) 0.0036(5) 0.0116(6) -0.0011(5)
C2 0.0290(7) 0.0194(6) 0.0215(7) 0.0039(5) 0.0119(6) 0.0006(6)
C3 0.0273(7) 0.0165(6) 0.0219(7) 0.0018(5) 0.0074(6) 0.0041(5)
C4 0.0222(7) 0.0201(6) 0.0234(7) -0.0004(5) 0.0067(5) -0.0043(5)
C5 0.0227(7) 0.0227(7) 0.0261(7) 0.0012(5) 0.0117(6) 0.0009(5)
C6 0.0213(7) 0.0223(6) 0.0205(6) -0.0014(5) 0.0051(5) -0.0003(5)
C7 0.0268(7) 0.0200(6) 0.0179(6) -0.0009(5) 0.0043(5) 0.0026(5)
C8 0.0240(7) 0.0185(6) 0.0210(6) -0.0002(5) 0.0101(5) -0.0015(5)
Cl1 0.0344(2) 0.02997(19) 0.0326(2) -0.00021(14) 0.01612(16) 0.00276(15)
O1W 0.0596(9) 0.0354(7) 0.0360(7) 0.0010(6) -0.0099(7) -0.0104(7)

loop_
_atom_type_symbol
_atom_type_description
_atom_type_scat_dispersion_real
_atom_type_scat_dispersion_imag
_atom_type_scat_source
C C 0.0033 0.0016 'International Tables Vol C Tables 4.2.6.8 and 6.1.1.4'
H H 0.0000 0.0000 'International Tables Vol C Tables 4.2.6.8 and 6.1.1.4'
N N 0.0061 0.0033 'International Tables Vol C Tables 4.2.6.8 and 6.1.1.4'
O O 0.0106 0.0060 'International Tables Vol C Tables 4.2.6.8 and 6.1.1.4'
Cl Cl 0.1484 0.1585 'International Tables Vol C Tables 4.2.6.8 and 6.1.1.4'
Mn Mn 0.3368 0.7283 'International Tables Vol C Tables 4.2.6.8 and 6.1.1.4'

loop_
_geom_angle_atom_site_label_1
_geom_angle_atom_site_label_2
_geom_angle_atom_site_label_3
_geom_angle
_geom_angle_site_symmetry_1
_geom_angle_site_symmetry_3
_geom_angle_publ_flag
O2 Mn1 O2 116.60(5) . 2_655 ?
O2 Mn1 O1 73.22(4) . 2_655 ?
O2 Mn1 O1 73.83(3) 2_655 2_655 ?
O2 Mn1 O1 73.83(3) . . ?
O2 Mn1 O1 73.22(3) 2_655 . ?
O1 Mn1 O1 114.67(5) 2_655 . ?
O2 Mn1 N2 157.64(4) . 2_655 ?
O2 Mn1 N2 68.82(4) 2_655 2_655 ?
O1 Mn1 N2 127.61(4) 2_655 2_655 ?
O1 Mn1 N2 88.19(4) . 2_655 ?
O2 Mn1 N2 68.82(4) . . ?
O2 Mn1 N2 157.64(4) 2_655 . ?
O1 Mn1 N2 88.19(4) 2_655 . ?
O1 Mn1 N2 127.61(4) . . ?
N2 Mn1 N2 115.16(5) 2_655 . ?
O2 Mn1 N1 87.16(4) . . ?
O2 Mn1 N1 126.71(4) 2_655 . ?
O1 Mn1 N1 157.24(4) 2_655 . ?
O1 Mn1 N1 68.96(4) . . ?
N2 Mn1 N1 73.79(4) 2_655 . ?
N2 Mn1 N1 73.73(4) . . ?
O2 Mn1 N1 126.71(4) . 2_655 ?
O2 Mn1 N1 87.16(4) 2_655 2_655 ?
O1 Mn1 N1 68.96(4) 2_655 2_655 ?
O1 Mn1 N1 157.24(4) . 2_655 ?
N2 Mn1 N1 73.73(4) 2_655 2_655 ?
N2 Mn1 N1 73.79(4) . 2_655 ?
N1 Mn1 N1 117.11(5) . 2_655 ?
C5 N1 C1 111.56(11) . . ?
C5 N1 C4 109.60(11) . . ?
C1 N1 C4 110.10(10) . . ?
C5 N1 Mn1 105.72(8) . . ?
C1 N1 Mn1 110.10(8) . . ?
C4 N1 Mn1 109.64(8) . . ?
C7 N2 C3 111.07(11) . . ?
C7 N2 C2 108.26(11) . . ?
C3 N2 C2 111.16(10) . . ?
C7 N2 Mn1 106.14(8) . . ?
C3 N2 Mn1 109.84(8) . . ?
C2 N2 Mn1 110.25(8) . . ?
C6 O1 Mn1 115.68(9) . . ?
C8 O2 Mn1 116.78(9) . . ?
N1 C1 C2 111.27(11) . . ?
N2 C2 C1 112.34(11) . . ?
N2 C3 C4 111.44(11) . 2_655 ?
N1 C4 C3 111.56(11) . 2_655 ?
N1 C5 C6 109.62(11) . . ?
O1 C6 N3 122.60(13) . . ?
O1 C6 C5 120.70(12) . . ?
N3 C6 C5 116.70(12) . . ?
N2 C7 C8 109.56(11) . . ?
O2 C8 N4 123.38(13) . . ?
O2 C8 C7 119.64(12) . . ?
N4 C8 C7 116.98(12) . . ?

loop_
_geom_bond_atom_site_label_1
_geom_bond_atom_site_label_2
_geom_bond_distance
_geom_bond_site_symmetry_2
_geom_bond_publ_flag
Mn1 O2 2.3080(9) . ?
Mn1 O2 2.3080(10) 2_655 ?
Mn1 O1 2.3128(10) 2_655 ?
Mn1 O1 2.3128(10) . ?
Mn1 N2 2.4218(11) 2_655 ?
Mn1 N2 2.4218(11) . ?
Mn1 N1 2.4351(11) . ?
Mn1 N1 2.4351(11) 2_655 ?
N1 C5 1.4734(17) . ?
N1 C1 1.4815(17) . ?
N1 C4 1.4847(17) . ?
N2 C7 1.4722(17) . ?
N2 C3 1.4771(17) . ?
N2 C2 1.4840(17) . ?
O1 C6 1.2402(17) . ?
O2 C8 1.2494(16) . ?
N3 C6 1.3255(18) . ?
N4 C8 1.3144(18) . ?
C1 C2 1.518(2) . ?
C3 C4 1.518(2) 2_655 ?
C4 C3 1.518(2) 2_655 ?
C5 C6 1.5207(19) . ?
C7 C8 1.5150(19) . ?

loop_
_geom_hbond_atom_site_label_D
_geom_hbond_atom_site_label_H
_geom_hbond_atom_site_label_A
_geom_hbond_distance_DH
_geom_hbond_distance_HA
_geom_hbond_distance_DA
_geom_hbond_angle_DHA
_geom_hbond_site_symmetry_A
N3 H3C O1W 0.88 2.45 3.297(2) 161.1 6_565
N3 H3D Cl1 0.88 2.34 3.2155(14) 174.8 7_556
N4 H4C O2 0.88 2.07 2.8837(16) 153.3 5_666
N4 H4D O1W 0.88 2.06 2.9243(19) 167.1 2_656
O1W H1W Cl1 0.79(2) 2.35(2) 3.1378(16) 174(2) 7_556
O1W H2W Cl1 0.82(3) 2.39(3) 3.2018(16) 168(2) .

loop_
_geom_torsion_atom_site_label_1
_geom_torsion_atom_site_label_2
_geom_torsion_atom_site_label_3
_geom_torsion_atom_site_label_4
_geom_torsion
_geom_torsion_site_symmetry_1
_geom_torsion_site_symmetry_2
_geom_torsion_site_symmetry_3
_geom_torsion_site_symmetry_4
_geom_torsion_publ_flag
O2 Mn1 N1 C5 37.09(8) . . . . ?
O2 Mn1 N1 C5 -84.39(9) 2_655 . . . ?
O1 Mn1 N1 C5 67.16(13) 2_655 . . . ?
O1 Mn1 N1 C5 -36.67(8) . . . . ?
N2 Mn1 N1 C5 -131.06(9) 2_655 . . . ?
N2 Mn1 N1 C5 105.84(8) . . . . ?
N1 Mn1 N1 C5 167.40(9) 2_655 . . . ?
O2 Mn1 N1 C1 -83.55(8) . . . . ?
O2 Mn1 N1 C1 154.96(8) 2_655 . . . ?
O1 Mn1 N1 C1 -53.48(14) 2_655 . . . ?
O1 Mn1 N1 C1 -157.31(9) . . . . ?
N2 Mn1 N1 C1 108.29(9) 2_655 . . . ?
N2 Mn1 N1 C1 -14.80(8) . . . . ?
N1 Mn1 N1 C1 46.76(7) 2_655 . . . ?
O2 Mn1 N1 C4 155.16(8) . . . . ?
O2 Mn1 N1 C4 33.68(10) 2_655 . . . ?
O1 Mn1 N1 C4 -174.76(9) 2_655 . . . ?
O1 Mn1 N1 C4 81.40(8) . . . . ?
N2 Mn1 N1 C4 -12.99(8) 2_655 . . . ?
N2 Mn1 N1 C4 -136.09(9) . . . . ?
N1 Mn1 N1 C4 -74.52(8) 2_655 . . . ?
O2 Mn1 N2 C7 -36.53(8) . . . . ?
O2 Mn1 N2 C7 72.13(13) 2_655 . . . ?
O1 Mn1 N2 C7 36.15(8) 2_655 . . . ?
O1 Mn1 N2 C7 -84.03(9) . . . . ?
N2 Mn1 N2 C7 167.43(9) 2_655 . . . ?
N1 Mn1 N2 C7 -129.85(9) . . . . ?
N1 Mn1 N2 C7 104.75(9) 2_655 . . . ?
O2 Mn1 N2 C3 -156.69(9) . . . . ?
O2 Mn1 N2 C3 -48.02(14) 2_655 . . . ?
O1 Mn1 N2 C3 -84.00(9) 2_655 . . . ?
O1 Mn1 N2 C3 155.81(8) . . . . ?
N2 Mn1 N2 C3 47.28(8) 2_655 . . . ?
N1 Mn1 N2 C3 110.00(9) . . . . ?
N1 Mn1 N2 C3 -15.40(8) 2_655 . . . ?
O2 Mn1 N2 C2 80.49(8) . . . . ?
O2 Mn1 N2 C2 -170.85(9) 2_655 . . . ?
O1 Mn1 N2 C2 153.18(8) 2_655 . . . ?
O1 Mn1 N2 C2 32.99(10) . . . . ?
N2 Mn1 N2 C2 -75.54(8) 2_655 . . . ?
N1 Mn1 N2 C2 -12.83(8) . . . . ?
N1 Mn1 N2 C2 -138.22(9) 2_655 . . . ?
O2 Mn1 O1 C6 -61.72(9) . . . . ?
O2 Mn1 O1 C6 173.22(10) 2_655 . . . ?
O1 Mn1 O1 C6 -124.07(10) 2_655 . . . ?
N2 Mn1 O1 C6 104.82(10) 2_655 . . . ?
N2 Mn1 O1 C6 -16.01(11) . . . . ?
N1 Mn1 O1 C6 31.51(9) . . . . ?
N1 Mn1 O1 C6 141.70(11) 2_655 . . . ?
O2 Mn1 O2 C8 -126.40(10) 2_655 . . . ?
O1 Mn1 O2 C8 -64.84(9) 2_655 . . . ?
O1 Mn1 O2 C8 172.38(10) . . . . ?
N2 Mn1 O2 C8 134.69(11) 2_655 . . . ?
N2 Mn1 O2 C8 29.83(9) . . . . ?
N1 Mn1 O2 C8 103.47(10) . . . . ?
N1 Mn1 O2 C8 -18.68(11) 2_655 . . . ?
C5 N1 C1 C2 -76.41(14) . . . . ?
C4 N1 C1 C2 161.67(11) . . . . ?
Mn1 N1 C1 C2 40.65(13) . . . . ?
C7 N2 C2 C1 155.05(11) . . . . ?
C3 N2 C2 C1 -82.69(13) . . . . ?
Mn1 N2 C2 C1 39.35(12) . . . . ?
N1 C1 C2 N2 -55.20(15) . . . . ?
C7 N2 C3 C4 -74.86(14) . . . 2_655 ?
C2 N2 C3 C4 164.54(11) . . . 2_655 ?
Mn1 N2 C3 C4 42.25(13) . . . 2_655 ?
C5 N1 C4 C3 155.57(11) . . . 2_655 ?
C1 N1 C4 C3 -81.35(13) . . . 2_655 ?
Mn1 N1 C4 C3 39.94(12) . . . 2_655 ?
C1 N1 C5 C6 159.44(11) . . . . ?
C4 N1 C5 C6 -78.35(13) . . . . ?
Mn1 N1 C5 C6 39.75(12) . . . . ?
Mn1 O1 C6 N3 159.20(11) . . . . ?
Mn1 O1 C6 C5 -19.98(16) . . . . ?
N1 C5 C6 O1 -16.15(18) . . . . ?
N1 C5 C6 N3 164.62(12) . . . . ?
C3 N2 C7 C8 160.51(11) . . . . ?
C2 N2 C7 C8 -77.18(13) . . . . ?
Mn1 N2 C7 C8 41.16(12) . . . . ?
Mn1 O2 C8 N4 162.37(11) . . . . ?
Mn1 O2 C8 C7 -16.71(16) . . . . ?
N2 C7 C8 O2 -19.12(17) . . . . ?
N2 C7 C8 N4 161.74(12) . . . . ?
